data_7204934
loop_
_publ_author_name
'Langley, Philip J.'
'Bailey, Ray T.'
'Cruickshank, Frank R.'
'Kennedy, Alan R.'
'Lochran, Stephen'
'Pugh, David'
'Sherwood, John N.'
'Viikki, Anna'
'Wallis, John D.'

_publ_section_title
;
 Synthesis, characterisation and structure--property analysis of
 derivatives of the non-linear optical material
 5-nitro-N-(1-phenylethyl)pyridin-2-amine
;
_journal_issue 4
_journal_name_full 'Journal of Materials Chemistry'
_journal_page_first 1047
_journal_paper_doi 10.1039/b008124h
_journal_volume 11
_journal_year 2001
_chemical_formula_sum 'C14 H15 N3 O2'
_chemical_formula_weight 257.29
_chemical_melting_point 318.5(5)
_chemical_name_systematic
;
 ?
;
_space_group_IT_number 19
_symmetry_cell_setting orthorhombic
_symmetry_space_group_name_Hall 'P 2ac 2ab'
_symmetry_space_group_name_H-M 'P 21 21 21'
_atom_sites_solution_hydrogens difmap
_atom_sites_solution_primary direct
_atom_sites_solution_secondary difmap
_audit_creation_method SHELXL
_cell_angle_alpha 90.00
_cell_angle_beta 90.00
_cell_angle_gamma 90.00
_cell_formula_units_Z 4
_cell_length_a 5.481(4)
_cell_length_b 6.791(8)
_cell_length_c 35.877(29)
_cell_measurement_reflns_used 250
_cell_measurement_temperature 150(2)
_cell_measurement_theta_max 24.94
_cell_measurement_theta_min 2.27
_cell_volume 1335(2)
_computing_cell_refinement 'REFINE (incorporated in MADNES)'
_computing_data_collection 'MADNES (Pflugrath & Messerschmidt,1989)''
_computing_data_reduction 'ABSMAD (Karaulov, 1991)'
_computing_publication_material 'SHELXL-93 (Sheldrick, 1993)'
_computing_structure_refinement 'SHELXL-93 (Sheldrick, 1993)'
_computing_structure_solution 'SHELXS-86 (Sheldrick, 1990)'
_diffrn_ambient_temperature 150(2)
_diffrn_measurement_device 'Delft Instruments FAST-TV area- detector''
_diffrn_measurement_method 'Darr et al. (1993)'
_diffrn_radiation_monochromator graphite
_diffrn_radiation_source 'rotating anode source'
_diffrn_radiation_type MoK\a
_diffrn_radiation_wavelength 0.71069
_diffrn_reflns_av_R_equivalents 0.1208
_diffrn_reflns_av_sigmaI/netI 0.0966
_diffrn_reflns_limit_h_max 4
_diffrn_reflns_limit_h_min -5
_diffrn_reflns_limit_k_max 7
_diffrn_reflns_limit_k_min -7
_diffrn_reflns_limit_l_max 39
_diffrn_reflns_limit_l_min -38
_diffrn_reflns_number 4474
_diffrn_reflns_theta_max 24.94
_diffrn_reflns_theta_min 2.27
_diffrn_standards_decay_% 'not measured'
_diffrn_standards_interval_count 'not measured'
_diffrn_standards_interval_time 'not measured'
_diffrn_standards_number 'not measured'
_exptl_absorpt_coefficient_mu 0.088
_exptl_absorpt_correction_type none
_exptl_crystal_colour yellow
_exptl_crystal_density_diffrn 1.280
_exptl_crystal_description rod
_exptl_crystal_F_000 544
_exptl_crystal_size_max 0.28
_exptl_crystal_size_mid 0.22
_exptl_crystal_size_min 0.18
_refine_diff_density_max 0.268
_refine_diff_density_min -0.253
_refine_diff_density_rms 0.064
_refine_ls_abs_structure_details 'Flack H D (1983), Acta Cryst. A39, 876-881'
_refine_ls_abs_structure_Flack -1.30(330)
_refine_ls_extinction_method none
_refine_ls_goodness_of_fit_all 1.234
_refine_ls_goodness_of_fit_obs 1.318
_refine_ls_hydrogen_treatment refall
_refine_ls_matrix_type full
_refine_ls_number_parameters 232
_refine_ls_number_reflns 1820
_refine_ls_number_restraints 0
_refine_ls_restrained_S_all 1.254
_refine_ls_restrained_S_obs 1.318
_refine_ls_R_factor_all 0.0765
_refine_ls_R_factor_obs 0.0573
_refine_ls_shift/esd_max -0.002
_refine_ls_shift/esd_mean 0.000
_refine_ls_structure_factor_coef Fsqd
_refine_ls_weighting_details 'calc w=1/[\s^2^(Fo^2^)+(0.1099P)^2^+0.0318P] where P=(Fo^2^+2Fc^2^)/3'
_refine_ls_weighting_scheme calc
_refine_ls_wR_factor_all 0.1794
_refine_ls_wR_factor_obs 0.1718
_reflns_number_observed 1562
_reflns_number_total 1842
_reflns_observed_criterion >2sigma(I)
_cod_data_source_file b008124h.txt
_cod_data_source_block compound_(S)-2
_cod_depositor_comments
;
The following automatic conversions were performed:

'_chemical_melting_point' value '318-319' was changed to '318.5(5)' -
the average value was taken and precision was estimated.

Automatic conversion script
Id: cif_fix_values 1569 2011-02-09 13:29:24Z adriana 
;
_cod_original_cell_volume 1335.4(21)
_cod_original_sg_symbol_H-M P212121
_cod_database_code 7204934

loop_
_symmetry_equiv_pos_as_xyz
'x, y, z'
'-x+1/2, -y, z+1/2'
'x+1/2, -y+1/2, -z'
'-x, y+1/2, -z+1/2'

loop_
_atom_site_aniso_label
_atom_site_aniso_U_11
_atom_site_aniso_U_22
_atom_site_aniso_U_33
_atom_site_aniso_U_23
_atom_site_aniso_U_13
_atom_site_aniso_U_12
O1 0.064(2) 0.047(2) 0.039(2) 0.0173(14) 0.001(2) 0.013(2)
O2 0.083(3) 0.063(2) 0.078(3) 0.026(2) 0.031(2) 0.046(2)
N1 0.029(2) 0.036(2) 0.030(2) 0.0022(13) 0.0037(15) 0.008(2)
N2 0.033(2) 0.037(2) 0.026(2) 0.0037(14) 0.004(2) 0.0128(15)
N5 0.045(3) 0.038(2) 0.036(2) 0.002(2) 0.000(2) 0.012(2)
C2 0.030(2) 0.031(2) 0.023(2) -0.0004(15) -0.001(2) 0.004(2)
C3 0.031(2) 0.032(2) 0.023(2) -0.002(2) -0.003(2) 0.005(2)
C4 0.039(3) 0.035(2) 0.025(2) 0.003(2) -0.003(2) 0.003(2)
C5 0.034(2) 0.028(2) 0.032(2) 0.003(2) -0.003(2) 0.009(2)
C6 0.032(3) 0.039(2) 0.032(2) 0.000(2) 0.003(2) 0.012(2)
C7 0.027(3) 0.032(2) 0.029(2) 0.006(2) 0.002(2) 0.004(2)
C8 0.064(4) 0.034(3) 0.032(2) 0.005(2) -0.001(2) 0.007(2)
C31 0.043(3) 0.042(3) 0.028(2) 0.006(2) 0.007(2) 0.007(2)
C1' 0.033(3) 0.031(2) 0.026(2) 0.0084(15) 0.000(2) 0.006(2)
C2' 0.032(3) 0.038(2) 0.036(2) 0.009(2) 0.005(2) 0.004(2)
C3' 0.041(3) 0.052(3) 0.028(2) -0.003(2) 0.006(2) 0.008(2)
C4' 0.048(3) 0.039(2) 0.038(2) -0.007(2) -0.007(2) 0.007(2)
C5' 0.033(3) 0.036(2) 0.047(3) 0.002(2) -0.005(2) 0.000(2)
C6' 0.033(3) 0.037(2) 0.033(2) 0.006(2) 0.005(2) 0.006(2)

loop_
_atom_site_label
_atom_site_type_symbol
_atom_site_fract_x
_atom_site_fract_y
_atom_site_fract_z
_atom_site_U_iso_or_equiv
_atom_site_thermal_displace_type
_atom_site_occupancy
_atom_site_calc_flag
_atom_site_refinement_flags
_atom_site_disorder_group
O1 O 0.4808(7) 0.8553(5) 0.03156(8) 0.0502(9) Uani 1 d . .
O2 O 0.2310(9) 0.8333(5) 0.07802(12) 0.0746(13) Uani 1 d . .
N1 N 0.5095(7) 0.3103(5) 0.11124(9) 0.0315(8) Uani 1 d . .
N2 N 0.8045(7) 0.0703(5) 0.10626(9) 0.0318(8) Uani 1 d . .
N5 N 0.3973(7) 0.7669(5) 0.05840(10) 0.0398(10) Uani 1 d . .
C2 C 0.7008(8) 0.2361(6) 0.09211(10) 0.0278(9) Uani 1 d . .
C3 C 0.7973(8) 0.3240(6) 0.05910(10) 0.0288(9) Uani 1 d . .
C4 C 0.6965(8) 0.5006(6) 0.04797(11) 0.0329(10) Uani 1 d . .
C5 C 0.5032(9) 0.5794(5) 0.06891(10) 0.0313(9) Uani 1 d . .
C6 C 0.4123(9) 0.4800(6) 0.09959(11) 0.0344(10) Uani 1 d . .
C7 C 0.7327(9) -0.0115(6) 0.14235(10) 0.0295(10) Uani 1 d . .
C8 C 0.8670(11) -0.2073(7) 0.14875(13) 0.0431(12) Uani 1 d . .
C31 C 0.9973(10) 0.2264(7) 0.03714(12) 0.0377(10) Uani 1 d . .
C1' C 0.7843(8) 0.1293(6) 0.17431(10) 0.0300(9) Uani 1 d . .
C2' C 0.6206(8) 0.1401(7) 0.20421(11) 0.0353(10) Uani 1 d . .
C3' C 0.6678(9) 0.2620(7) 0.23442(11) 0.0402(11) Uani 1 d . .
C4' C 0.8784(9) 0.3765(7) 0.23536(12) 0.0416(11) Uani 1 d . .
C5' C 1.0412(9) 0.3666(7) 0.20603(12) 0.0383(10) Uani 1 d . .
C6' C 0.9955(9) 0.2432(6) 0.17590(12) 0.0342(10) Uani 1 d . .
H2 H 0.9313(95) 0.0284(59) 0.0954(12) 0.026(11) Uiso 1 d . .
H4 H 0.7525(76) 0.5720(51) 0.0240(10) 0.019(9) Uiso 1 d . .
H6 H 0.2846(97) 0.5296(63) 0.1118(13) 0.037(12) Uiso 1 d . .
H71 H 0.5639(86) -0.0296(54) 0.1421(10) 0.022(10) Uiso 1 d . .
H81 H 1.0569(129) -0.1797(76) 0.1501(15) 0.059(16) Uiso 1 d . .
H82 H 0.8170(97) -0.2672(73) 0.1743(15) 0.051(14) Uiso 1 d . .
H83 H 0.8326(106) -0.2995(84) 0.1286(17) 0.060(15) Uiso 1 d . .
H311 H 1.0342(76) 0.3013(56) 0.0170(12) 0.023(10) Uiso 1 d . .
H312 H 1.1486(104) 0.2181(78) 0.0544(16) 0.059(16) Uiso 1 d . .
H313 H 0.9579(111) 0.0957(95) 0.0277(16) 0.065(17) Uiso 1 d . .
H21' H 0.4538(105) 0.0684(77) 0.2007(14) 0.055(15) Uiso 1 d . .
H31' H 0.5461(79) 0.2704(52) 0.2548(11) 0.022(9) Uiso 1 d . .
H41' H 0.9006(78) 0.4673(62) 0.2561(13) 0.031(11) Uiso 1 d . .
H51' H 1.1977(98) 0.4339(76) 0.2034(13) 0.049(13) Uiso 1 d . .
H61' H 1.0958(123) 0.2381(92) 0.1587(19) 0.072(19) Uiso 1 d . .

loop_
_atom_type_symbol
_atom_type_description
_atom_type_scat_dispersion_real
_atom_type_scat_dispersion_imag
_atom_type_scat_source
C C 0.0033 0.0016 'International Tables Vol C Tables 4.2.6.8 and 6.1.1.4'
H H 0.0000 0.0000 'International Tables Vol C Tables 4.2.6.8 and 6.1.1.4'
N N 0.0061 0.0033 'International Tables Vol C Tables 4.2.6.8 and 6.1.1.4'
O O 0.0106 0.0060 'International Tables Vol C Tables 4.2.6.8 and 6.1.1.4'

loop_
_geom_angle_atom_site_label_1
_geom_angle_atom_site_label_2
_geom_angle_atom_site_label_3
_geom_angle
_geom_angle_site_symmetry_1
_geom_angle_site_symmetry_3
_geom_angle_publ_flag
C6 N1 C2 118.2(3) . . ?
C2 N2 C7 122.2(3) . . ?
O1 N5 O2 123.0(4) . . ?
O1 N5 C5 119.1(4) . . ?
O2 N5 C5 117.8(4) . . ?
N1 C2 N2 116.3(3) . . ?
N1 C2 C3 123.6(4) . . ?
N2 C2 C3 120.0(4) . . ?
C4 C3 C2 117.1(4) . . ?
C4 C3 C31 121.6(4) . . ?
C2 C3 C31 121.4(3) . . ?
C3 C4 C5 118.6(4) . . ?
C6 C5 C4 120.7(3) . . ?
C6 C5 N5 119.4(4) . . ?
C4 C5 N5 119.8(3) . . ?
N1 C6 C5 121.7(4) . . ?
N2 C7 C1' 112.3(3) . . ?
N2 C7 C8 109.4(3) . . ?
C1' C7 C8 110.0(3) . . ?
C6' C1' C2' 118.2(4) . . ?
C6' C1' C7 122.3(4) . . ?
C2' C1' C7 119.5(4) . . ?
C3' C2' C1' 120.7(4) . . ?
C2' C3' C4' 120.4(4) . . ?
C5' C4' C3' 119.3(4) . . ?
C4' C5' C6' 120.4(4) . . ?
C5' C6' C1' 121.1(4) . . ?

loop_
_geom_bond_atom_site_label_1
_geom_bond_atom_site_label_2
_geom_bond_distance
_geom_bond_site_symmetry_2
_geom_bond_publ_flag
O1 N5 1.223(5) . ?
O2 N5 1.237(5) . ?
N1 C6 1.337(5) . ?
N1 C2 1.350(5) . ?
N2 C2 1.360(5) . ?
N2 C7 1.463(5) . ?
N5 C5 1.449(5) . ?
C2 C3 1.428(6) . ?
C3 C4 1.380(6) . ?
C3 C31 1.504(6) . ?
C4 C5 1.405(6) . ?
C5 C6 1.384(6) . ?
C7 C1' 1.520(6) . ?
C7 C8 1.537(6) . ?
C1' C6' 1.393(6) . ?
C1' C2' 1.400(6) . ?
C2' C3' 1.388(7) . ?
C3' C4' 1.392(7) . ?
C4' C5' 1.381(7) . ?
C5' C6' 1.390(6) . ?

loop_
_cod_related_entry_id
_cod_related_entry_database
_cod_related_entry_code
1 ChemSpider 6216640
